data_1558458
loop_
_publ_author_name
'Argay, Gyula'
'Sillanpaa, Reijo'
'Stajer, Geza'
'Bernath, Gabor'

_publ_section_title
;
 X-Ray Structure of a Saturated Methylene-bridged
 Isoindolo[1,2-b][1,3]benzoxazine
;
_journal_name_full 'Acta Chemica Scandinavica'
_journal_page_first 530
_journal_page_last 532
_journal_paper_doi 10.3891/acta.chem.scand.48-0530
_journal_volume 48
_journal_year 1994
_chemical_formula_sum 'C23 H29 N O2'
_chemical_formula_weight 351.49
_space_group_IT_number 33
_space_group_name_Hall 'P 2c -2n'
_space_group_name_H-M_alt 'P n a 21'
_symmetry_cell_setting orthorhombic
_symmetry_Int_Tables_number 33
_symmetry_space_group_name_Hall 'P 2c -2n'
_symmetry_space_group_name_H-M 'P n a 21'
_cell_angle_alpha 90.
_cell_angle_beta 90.
_cell_angle_gamma 90.
_cell_formula_units_Z 4
_cell_length_a 17.229(2)
_cell_length_b 6.410(2)
_cell_length_c 17.161(4)
_cell_volume 1895.2(8)
_diffrn_ambient_temperature 296
_diffrn_radiation_probe x-ray
_diffrn_radiation_type MoK\a
_diffrn_radiation_wavelength 0.71069
_exptl_absorpt_coefficient_mu 0.072
_exptl_crystal_density_diffrn 1.232
_refine_ls_number_parameters 234
_refine_ls_number_reflns 1013
_refine_ls_R_factor_gt 0.038
_refine_ls_wR_factor_gt 0.041
_cod_data_source_file Acta-Chem-Scand-1994-48-530.cif
_cod_data_source_block 1
_cod_database_code 1558458

loop_
_space_group_symop_id
_space_group_symop_operation_xyz
1 x,y,z
2 -x,-y,1/2+z
3 1/2-x,1/2+y,1/2+z
4 1/2+x,1/2-y,z

loop_
_atom_site_label
_atom_site_type_symbol
_atom_site_thermal_displace_type
_atom_site_fract_x
_atom_site_fract_y
_atom_site_fract_z
_atom_site_occupancy
_atom_site_U_iso_or_equiv
_atom_site_calc_flag
_atom_site_refinement_flags
_atom_site_disorder_assembly
_atom_site_disorder_group
O1 O Uiso 0.2661(2) 0.1122(5) -0.02240 1.000 0.0370(10) . . . .
O14 O Uiso 0.4287(2) -0.2644(7) 0.0726(3) 1.000 0.0640(10) . . . .
N7 N Uiso 0.3323(2) -0.2101(5) -0.01770 1.000 0.0350(10) . . . .
C1A C Uiso 0.2005(3) 0.0212(8) 0.0178(3) 1.000 0.0370(10) . . . .
C2 C Uiso 0.1588(3) 0.1945(8) 0.0600(4) 1.000 0.0440(10) . . . .
C3 C Uiso 0.0886(3) 0.1096(10) 0.1037(4) 1.000 0.056(2) . . . .
C4 C Uiso 0.1098(3) -0.0670(10) 0.1574(4) 1.000 0.056(2) . . . .
C5 C Uiso 0.1538(3) -0.2375(9) 0.1159(3) 1.000 0.0470(10) . . . .
C5A C Uiso 0.2252(3) -0.1497(8) 0.0734(4) 1.000 0.0380(10) . . . .
C6 C Uiso 0.2718(3) -0.3131(8) 0.0285(3) 1.000 0.0370(10) . . . .
C8 C Uiso 0.4031(3) -0.1708(9) 0.0161(4) 1.000 0.0420(10) . . . .
C8A C Uiso 0.4434(3) 0.0011(8) -0.0269(4) 1.000 0.0440(10) . . . .
C9 C Uiso 0.5179(3) -0.0520(10) -0.0732(4) 1.000 0.052(2) . . . .
C10 C Uiso 0.5071(3) -0.2643(10) -0.1100(4) 1.000 0.064(2) . . . .
C11 C Uiso 0.4460(3) -0.2216(10) -0.1732(4) 1.000 0.065(2) . . . .
C12 C Uiso 0.4289(3) 0.0137(10) -0.1659(4) 1.000 0.058(2) . . . .
C12A C Uiso 0.3843(3) 0.0692(8) -0.0905(4) 1.000 0.0400(10) . . . .
C12B C Uiso 0.3084(3) -0.0402(7) -0.0686(3) 1.000 0.0330(10) . . . .
C13 C Uiso 0.5109(3) 0.0950(10) -0.1422(4) 1.000 0.063(2) . . . .
C15 C Uiso 0.2584(3) -0.1032(8) -0.1368(4) 1.000 0.0330(10) . . . .
C16 C Uiso 0.2217(3) 0.0507(8) -0.1795(4) 1.000 0.048(2) . . . .
C17 C Uiso 0.1764(3) 0.0037(9) -0.2440(4) 1.000 0.046(2) . . . .
C18 C Uiso 0.1668(3) -0.1999(9) -0.2687(3) 1.000 0.0370(10) . . . .
C19 C Uiso 0.2038(3) -0.3544(8) -0.2259(4) 1.000 0.0400(10) . . . .
C20 C Uiso 0.2485(3) -0.3077(8) -0.1616(3) 1.000 0.0370(10) . . . .
C21 C Uiso 0.1168(3) -0.2520(10) -0.3382(4) 1.000 0.0510(10) . . . .
H1 H Uiso 0.16630 -0.03690 -0.01990 1.000 0.0440 . . . .
H2 H Uiso 0.14210 0.29560 0.02310 1.000 0.0520 . . . .
H3 H Uiso 0.19340 0.25780 0.09600 1.000 0.0520 . . . .
H4 H Uiso 0.05160 0.06090 0.06680 1.000 0.0670 . . . .
H5 H Uiso 0.06640 0.21910 0.13360 1.000 0.0670 . . . .
H6 H Uiso 0.06360 -0.12470 0.17850 1.000 0.0680 . . . .
H7 H Uiso 0.14120 -0.01420 0.19830 1.000 0.0680 . . . .
H8 H Uiso 0.12050 -0.30180 0.07890 1.000 0.0570 . . . .
H9 H Uiso 0.17040 -0.33790 0.15300 1.000 0.0570 . . . .
H10 H Uiso 0.25860 -0.08940 0.11120 1.000 0.0450 . . . .
H11 H Uiso 0.29530 -0.40710 0.06420 1.000 0.0450 . . . .
H12 H Uiso 0.23810 -0.38810 -0.00530 1.000 0.0450 . . . .
H13 H Uiso 0.45330 0.11420 0.00740 1.000 0.0530 . . . .
H14 H Uiso 0.56460 -0.03750 -0.04430 1.000 0.0630 . . . .
H15 H Uiso 0.48870 -0.36290 -0.07310 1.000 0.0760 . . . .
H16 H Uiso 0.55420 -0.31350 -0.13220 1.000 0.0760 . . . .
H17 H Uiso 0.40050 -0.30150 -0.16420 1.000 0.0780 . . . .
H18 H Uiso 0.46610 -0.25370 -0.22350 1.000 0.0780 . . . .
H19 H Uiso 0.40840 0.07560 -0.21190 1.000 0.0690 . . . .
H20 H Uiso 0.37700 0.21600 -0.08800 1.000 0.0480 . . . .
H21 H Uiso 0.54920 0.07160 -0.18110 1.000 0.0760 . . . .
H22 H Uiso 0.51110 0.23790 -0.12770 1.000 0.0760 . . . .
H23 H Uiso 0.22740 0.19220 -0.16420 1.000 0.0580 . . . .
H24 H Uiso 0.15180 0.11360 -0.27190 1.000 0.0550 . . . .
H25 H Uiso 0.19810 -0.49600 -0.24130 1.000 0.0480 . . . .
H26 H Uiso 0.27300 -0.41740 -0.13380 1.000 0.0450 . . . .
H27 H Uiso 0.09670 -0.12700 -0.36000 1.000 0.0610 . . . .
H28 H Uiso 0.07520 -0.33920 -0.32230 1.000 0.0610 . . . .
H29 H Uiso 0.14730 -0.32250 -0.37610 1.000 0.0610 . . . .

loop_
_atom_type_symbol
_atom_type_description
_atom_type_scat_dispersion_real
_atom_type_scat_dispersion_imag
_atom_type_scat_source
C C 0.0033 0.0016 ' International Tables Vol C Tables 4.2.6.8 and 6.1.1.4'
H H 0.0000 0.0000 ' International Tables Vol C Tables 4.2.6.8 and 6.1.1.4'
N N 0.0061 0.0033 ' International Tables Vol C Tables 4.2.6.8 and 6.1.1.4'
O O 0.0106 0.0060 ' International Tables Vol C Tables 4.2.6.8 and 6.1.1.4'

loop_
_geom_angle_atom_site_label_1
_geom_angle_atom_site_label_2
_geom_angle_atom_site_label_3
_geom_angle
_geom_angle_site_symmetry_1
_geom_angle_site_symmetry_2
_geom_angle_site_symmetry_3
_geom_angle_publ_flag
C1A O1 C12B 112.4(3) . . . yes
C6 N7 C8 119.0(3) . . . yes
C6 N7 C12B 117.4(4) . . . yes
C8 N7 C12B 111.6(4) . . . yes
O1 C1A C2 107.7(4) . . . yes
O1 C1A C5A 111.9(4) . . . yes
C2 C1A C5A 111.4(5) . . . no
C1A C2 C3 110.6(4) . . . no
C2 C3 C4 112.2(4) . . . no
C3 C4 C5 112.2(5) . . . no
C4 C5 C5A 111.2(5) . . . no
C1A C5A C5 109.8(4) . . . no
C1A C5A C6 109.0(5) . . . no
C5 C5A C6 114.1(4) . . . no
N7 C6 C5A 109.7(4) . . . yes
O14 C8 N7 124.4(5) . . . yes
O14 C8 C8A 125.8(5) . . . yes
N7 C8 C8A 109.8(5) . . . yes
C8 C8A C9 118.4(5) . . . no
C8 C8A C12A 104.4(4) . . . no
C9 C8A C12A 104.2(5) . . . no
C8A C9 C10 108.1(4) . . . no
C8A C9 C13 101.4(5) . . . no
C10 C9 C13 102.9(5) . . . no
C9 C10 C11 102.7(5) . . . no
C10 C11 C12 104.4(5) . . . no
C11 C12 C12A 112.8(5) . . . no
C11 C12 C13 100.1(4) . . . no
C12A C12 C13 98.9(5) . . . no
C8A C12A C12 101.4(4) . . . no
C8A C12A C12B 105.0(5) . . . no
C12 C12A C12B 121.6(5) . . . no
O1 C12B N7 108.5(3) . . . yes
O1 C12B C12A 104.7(4) . . . yes
O1 C12B C15 108.5(4) . . . yes
N7 C12B C12A 104.4(4) . . . yes
N7 C12B C15 115.3(4) . . . yes
C12A C12B C15 114.8(5) . . . no
C9 C13 C12 93.9(5) . . . no
C12B C15 C16 118.8(5) . . . no
C12B C15 C20 124.1(5) . . . no
C16 C15 C20 117.1(6) . . . no
C15 C16 C17 121.7(5) . . . no
C16 C17 C18 121.1(5) . . . no
C17 C18 C19 117.2(5) . . . no
C17 C18 C21 121.3(5) . . . no
C19 C18 C21 121.5(5) . . . no
C18 C19 C20 121.7(5) . . . no
C15 C20 C19 121.3(5) . . . no
O1 C1A H1 109.00 . . . no
C2 C1A H1 109.00 . . . no
C5A C1A H1 109.00 . . . no
C1A C2 H2 109.00 . . . no
C1A C2 H3 109.00 . . . no
C3 C2 H2 109.00 . . . no
C3 C2 H3 109.00 . . . no
H2 C2 H3 109.00 . . . no
C2 C3 H4 109.00 . . . no
C2 C3 H5 109.00 . . . no
C4 C3 H4 109.00 . . . no
C4 C3 H5 109.00 . . . no
H4 C3 H5 109.00 . . . no
C3 C4 H6 109.00 . . . no
C3 C4 H7 109.00 . . . no
C5 C4 H6 109.00 . . . no
C5 C4 H7 109.00 . . . no
H6 C4 H7 110.00 . . . no
C4 C5 H8 109.00 . . . no
C4 C5 H9 109.00 . . . no
C5A C5 H8 109.00 . . . no
C5A C5 H9 109.00 . . . no
H8 C5 H9 110.00 . . . no
C1A C5A H10 108.00 . . . no
C5 C5A H10 108.00 . . . no
C6 C5A H10 108.00 . . . no
N7 C6 H11 109.00 . . . no
N7 C6 H12 109.00 . . . no
C5A C6 H11 109.00 . . . no
C5A C6 H12 109.00 . . . no
H11 C6 H12 109.00 . . . no
C8 C8A H13 110.00 . . . no
C9 C8A H13 110.00 . . . no
C12A C8A H13 110.00 . . . no
C8A C9 H14 114.00 . . . no
C10 C9 H14 114.00 . . . no
C13 C9 H14 114.00 . . . no
C9 C10 H15 111.00 . . . no
C9 C10 H16 111.00 . . . no
C11 C10 H15 111.00 . . . no
C11 C10 H16 111.00 . . . no
H15 C10 H16 109.00 . . . no
C10 C11 H17 111.00 . . . no
C10 C11 H18 111.00 . . . no
C12 C11 H17 111.00 . . . no
C12 C11 H18 111.00 . . . no
H17 C11 H18 109.00 . . . no
C11 C12 H19 114.00 . . . no
C12A C12 H19 114.00 . . . no
C13 C12 H19 114.00 . . . no
C8A C12A H20 109.00 . . . no
C12 C12A H20 109.00 . . . no
C12B C12A H20 109.00 . . . no
C9 C13 H21 113.00 . . . no
C9 C13 H22 113.00 . . . no
C12 C13 H21 113.00 . . . no
C12 C13 H22 113.00 . . . no
H21 C13 H22 110.00 . . . no
C15 C16 H23 119.00 . . . no
C17 C16 H23 119.00 . . . no
C16 C17 H24 119.00 . . . no
C18 C17 H24 119.00 . . . no
C18 C19 H25 119.00 . . . no
C20 C19 H25 119.00 . . . no
C15 C20 H26 119.00 . . . no
C19 C20 H26 119.00 . . . no
C18 C21 H27 109.00 . . . no
C18 C21 H28 110.00 . . . no
C18 C21 H29 109.00 . . . no
H27 C21 H28 110.00 . . . no
H27 C21 H29 109.00 . . . no
H28 C21 H29 110.00 . . . no

loop_
_geom_bond_atom_site_label_1
_geom_bond_atom_site_label_2
_geom_bond_distance
_geom_bond_site_symmetry_1
_geom_bond_site_symmetry_2
_geom_bond_publ_flag
O1 C1A 1.447(6) . . yes
O1 C12B 1.454(6) . . yes
O14 C8 1.223(8) . . yes
N7 C6 1.467(6) . . yes
N7 C8 1.374(6) . . yes
N7 C12B 1.456(5) . . yes
C1A C2 1.508(8) . . no
C1A C5A 1.514(8) . . no
C2 C3 1.524(8) . . no
C3 C4 1.505(9) . . no
C4 C5 1.509(8) . . no
C5 C5A 1.537(8) . . no
C5A C6 1.528(8) . . no
C8 C8A 1.497(8) . . no
C8A C9 1.548(8) . . no
C8A C12A 1.555(9) . . no
C9 C10 1.512(9) . . no
C9 C13 1.518(9) . . no
C10 C11 1.536(9) . . no
C11 C12 1.542(9) . . no
C12 C12A 1.546(9) . . no
C12 C13 1.560(8) . . no
C12A C12B 1.531(7) . . no
C12B C15 1.508(8) . . no
C15 C16 1.382(8) . . no
C15 C20 1.389(7) . . no
C16 C17 1.388(9) . . no
C17 C18 1.382(8) . . no
C18 C19 1.388(8) . . no
C18 C21 1.509(8) . . no
C19 C20 1.379(8) . . no
C1A H1 0.9500 . . no
C2 H2 0.9500 . . no
C2 H3 0.9500 . . no
C3 H4 0.9500 . . no
C3 H5 0.9500 . . no
C4 H6 0.9500 . . no
C4 H7 0.9500 . . no
C5 H8 0.9500 . . no
C5 H9 0.9500 . . no
C5A H10 0.9500 . . no
C6 H11 0.9500 . . no
C6 H12 0.9500 . . no
C8A H13 0.9500 . . no
C9 H14 0.9500 . . no
C10 H15 0.9500 . . no
C10 H16 0.9500 . . no
C11 H17 0.9500 . . no
C11 H18 0.9500 . . no
C12 H19 0.9500 . . no
C12A H20 0.9500 . . no
C13 H21 0.9500 . . no
C13 H22 0.9500 . . no
C16 H23 0.9500 . . no
C17 H24 0.9500 . . no
C19 H25 0.9500 . . no
C20 H26 0.9500 . . no
C21 H27 0.9500 . . no
C21 H28 0.9500 . . no
C21 H29 0.9500 . . no

loop_
_geom_hbond_atom_site_label_D
_geom_hbond_atom_site_label_H
_geom_hbond_atom_site_label_A
_geom_hbond_distance_DH
_geom_hbond_distance_HA
_geom_hbond_distance_DA
_geom_hbond_angle_DHA
_geom_hbond_site_symmetry_A
_geom_hbond_publ_flag
C6 H11 O14 0.9500 2.4800 2.825(6) 101.00 . yes
C20 H26 N7 0.9500 2.6000 2.928(6) 100.00 . yes

loop_
_geom_torsion_atom_site_label_1
_geom_torsion_atom_site_label_2
_geom_torsion_atom_site_label_3
_geom_torsion_atom_site_label_4
_geom_torsion
_geom_torsion_site_symmetry_1
_geom_torsion_site_symmetry_2
_geom_torsion_site_symmetry_3
_geom_torsion_site_symmetry_4
_geom_torsion_publ_flag
C12B O1 C1A C2 -177.0(4) . . . . no
C12B O1 C1A C5A 60.3(5) . . . . no
C1A O1 C12B N7 -56.2(5) . . . . no
C1A O1 C12B C12A -167.3(4) . . . . no
C1A O1 C12B C15 69.7(4) . . . . no
C8 N7 C6 C5A 87.5(5) . . . . no
C12B N7 C6 C5A -52.0(5) . . . . no
C6 N7 C8 O14 22.3(8) . . . . no
C6 N7 C8 C8A -158.1(4) . . . . no
C12B N7 C8 O14 164.0(5) . . . . no
C12B N7 C8 C8A -16.4(6) . . . . no
C6 N7 C12B O1 54.0(5) . . . . no
C6 N7 C12B C12A 165.3(4) . . . . no
C6 N7 C12B C15 -67.8(5) . . . . no
C8 N7 C12B O1 -88.4(5) . . . . no
C8 N7 C12B C12A 22.9(5) . . . . no
C8 N7 C12B C15 149.8(5) . . . . no
O1 C1A C2 C3 179.9(4) . . . . no
C5A C1A C2 C3 -57.1(6) . . . . no
O1 C1A C5A C5 178.7(4) . . . . no
O1 C1A C5A C6 -55.6(5) . . . . no
C2 C1A C5A C5 58.1(6) . . . . no
C2 C1A C5A C6 -176.2(4) . . . . no
C1A C2 C3 C4 54.1(7) . . . . no
C2 C3 C4 C5 -53.1(7) . . . . no
C3 C4 C5 C5A 53.9(6) . . . . no
C4 C5 C5A C1A -56.0(6) . . . . no
C4 C5 C5A C6 -178.8(5) . . . . no
C1A C5A C6 N7 49.6(5) . . . . no
C5 C5A C6 N7 172.8(4) . . . . no
O14 C8 C8A C9 67.0(9) . . . . no
O14 C8 C8A C12A -177.8(6) . . . . no
N7 C8 C8A C9 -112.6(6) . . . . no
N7 C8 C8A C12A 2.6(6) . . . . no
C8 C8A C9 C10 37.7(8) . . . . no
C8 C8A C9 C13 145.5(6) . . . . no
C12A C8A C9 C10 -77.7(6) . . . . no
C12A C8A C9 C13 30.1(5) . . . . no
C8 C8A C12A C12 -116.6(5) . . . . no
C8 C8A C12A C12B 10.9(6) . . . . no
C9 C8A C12A C12 8.3(5) . . . . no
C9 C8A C12A C12B 135.7(4) . . . . no
C8A C9 C10 C11 70.3(6) . . . . no
C13 C9 C10 C11 -36.5(5) . . . . no
C8A C9 C13 C12 -55.3(5) . . . . no
C10 C9 C13 C12 56.5(5) . . . . no
C9 C10 C11 C12 0.5(6) . . . . no
C10 C11 C12 C12A -70.0(6) . . . . no
C10 C11 C12 C13 34.2(6) . . . . no
C11 C12 C12A C8A 62.4(5) . . . . no
C11 C12 C12A C12B -53.3(7) . . . . no
C13 C12 C12A C8A -42.6(5) . . . . no
C13 C12 C12A C12B -158.3(5) . . . . no
C11 C12 C13 C9 -54.5(5) . . . . no
C12A C12 C13 C9 60.8(5) . . . . no
C8A C12A C12B O1 94.2(4) . . . . no
C8A C12A C12B N7 -19.8(5) . . . . no
C8A C12A C12B C15 -147.0(4) . . . . no
C12 C12A C12B O1 -151.9(5) . . . . no
C12 C12A C12B N7 94.1(6) . . . . no
C12 C12A C12B C15 -33.1(7) . . . . no
O1 C12B C15 C16 46.5(6) . . . . no
O1 C12B C15 C20 -135.7(5) . . . . no
N7 C12B C15 C16 168.3(5) . . . . no
N7 C12B C15 C20 -13.9(8) . . . . no
C12A C12B C15 C16 -70.3(6) . . . . no
C12A C12B C15 C20 107.6(6) . . . . no
C12B C15 C16 C17 178.5(5) . . . . no
C20 C15 C16 C17 0.5(9) . . . . no
C12B C15 C20 C19 -178.0(5) . . . . no
C16 C15 C20 C19 -0.2(8) . . . . no
C15 C16 C17 C18 -0.7(9) . . . . no
C16 C17 C18 C19 0.5(8) . . . . no
C16 C17 C18 C21 179.2(5) . . . . no
C17 C18 C19 C20 -0.2(8) . . . . no
C21 C18 C19 C20 -178.9(5) . . . . no
C18 C19 C20 C15 0.0(9) . . . . no
